data_7238847
loop_
_publ_author_name
'Li, Cheng-Peng'
'Chen, Jing'
'Liu, Peng-Wen'
'Du, Miao'

_publ_section_title
;
 Structural diversity and fluorescent properties of CdII coordination
 polymers with 5-halonicotinates regulated by solvent and ligand
 halogen-substituting effect
;
_journal_issue 45
_journal_name_full CrystEngComm
_journal_page_first 9713
_journal_paper_doi 10.1039/c3ce41116h
_journal_volume 15
_journal_year 2013
_chemical_formula_sum 'C12 H10 Cd Cl2 N2 O6'
_chemical_formula_weight 461.52
_space_group_IT_number 14
_space_group_name_Hall '-P 2ybc'
_space_group_name_H-M_alt 'P 1 21/c 1'
_symmetry_cell_setting monoclinic
_symmetry_space_group_name_H-M 'P 1 21/c 1'
_atom_sites_solution_hydrogens geom
_atom_sites_solution_primary direct
_atom_sites_solution_secondary difmap
_audit_creation_method SHELXL-97
_cell_angle_alpha 90.00
_cell_angle_beta 104.330(8)
_cell_angle_gamma 90.00
_cell_formula_units_Z 2
_cell_length_a 5.6741(14)
_cell_length_b 9.260(2)
_cell_length_c 15.044(4)
_cell_measurement_reflns_used 3002
_cell_measurement_temperature 296(2)
_cell_measurement_theta_max 30.36
_cell_measurement_theta_min 2.61
_cell_volume 765.9(3)
_computing_cell_refinement 'Bruker SMART'
_computing_data_collection 'Bruker SMART'
_computing_data_reduction 'Bruker SAINT'
_computing_molecular_graphics 'Bruker SHELXTL'
_computing_publication_material 'Bruker SHELXTL'
_computing_structure_refinement 'SHELXL-97 (Sheldrick, 1997)'
_computing_structure_solution 'SHELXS-97 (Sheldrick, 1990)'
_diffrn_ambient_temperature 296(2)
_diffrn_measured_fraction_theta_full 1.000
_diffrn_measured_fraction_theta_max 1.000
_diffrn_measurement_device_type 'CCD area detector'
_diffrn_measurement_method 'phi and omega scans'
_diffrn_radiation_monochromator graphite
_diffrn_radiation_source 'fine-focus sealed tube'
_diffrn_radiation_type MoK\a
_diffrn_radiation_wavelength 0.71073
_diffrn_reflns_av_R_equivalents 0.0145
_diffrn_reflns_av_sigmaI/netI 0.0158
_diffrn_reflns_limit_h_max 6
_diffrn_reflns_limit_h_min -6
_diffrn_reflns_limit_k_max 11
_diffrn_reflns_limit_k_min -7
_diffrn_reflns_limit_l_max 17
_diffrn_reflns_limit_l_min -17
_diffrn_reflns_number 3807
_diffrn_reflns_theta_full 25.03
_diffrn_reflns_theta_max 25.03
_diffrn_reflns_theta_min 2.61
_exptl_absorpt_coefficient_mu 1.806
_exptl_absorpt_correction_T_max 0.6134
_exptl_absorpt_correction_T_min 0.5470
_exptl_absorpt_correction_type multi-scan
_exptl_absorpt_process_details SADABS
_exptl_crystal_colour COLORLESS
_exptl_crystal_density_diffrn 2.001
_exptl_crystal_density_meas ?
_exptl_crystal_density_method 'not measured'
_exptl_crystal_description BLOCK
_exptl_crystal_F_000 452
_exptl_crystal_size_max 0.38
_exptl_crystal_size_mid 0.32
_exptl_crystal_size_min 0.30
_refine_diff_density_max 0.301
_refine_diff_density_min -0.258
_refine_diff_density_rms 0.055
_refine_ls_extinction_coef 0.0214(11)
_refine_ls_extinction_expression Fc^*^=kFc[1+0.001xFc^2^\l^3^/sin(2\q)]^-1/4^
_refine_ls_extinction_method SHELXL
_refine_ls_goodness_of_fit_ref 1.085
_refine_ls_hydrogen_treatment constr
_refine_ls_matrix_type full
_refine_ls_number_parameters 107
_refine_ls_number_reflns 1350
_refine_ls_number_restraints 0
_refine_ls_restrained_S_all 1.085
_refine_ls_R_factor_all 0.0180
_refine_ls_R_factor_gt 0.0161
_refine_ls_shift/su_max 0.000
_refine_ls_shift/su_mean 0.000
_refine_ls_structure_factor_coef Fsqd
_refine_ls_weighting_details 'calc w=1/[\s^2^(Fo^2^)+(0.0213P)^2^+0.3745P] where P=(Fo^2^+2Fc^2^)/3'
_refine_ls_weighting_scheme calc
_refine_ls_wR_factor_gt 0.0426
_refine_ls_wR_factor_ref 0.0439
_reflns_number_gt 1246
_reflns_number_total 1350
_reflns_threshold_expression >2sigma(I)
_cod_data_source_file c3ce41116h.txt
_cod_data_source_block 5
_cod_depositor_comments
;
The following automatic conversions were performed:

data item '_exptl_absorpt_correction_type' value 'MULTI-SCAN' was
changed to 'multi-scan' in accordance with the
/home/saulius/struct/COD-crude-data/automatic-downloads/DataCite-retrospective/RSC/depositions/lib/dictionaries/cif_core.dic
dictionary named 'cif_core.dic' version 2.4.2 last updated on
2011-04-26.

data item '_symmetry_cell_setting' value 'Monoclinic' was changed to
'monoclinic' in accordance with the
/home/saulius/struct/COD-crude-data/automatic-downloads/DataCite-retrospective/RSC/depositions/lib/dictionaries/cif_core.dic
dictionary named 'cif_core.dic' version 2.4.2 last updated on
2011-04-26.

data item '_exptl_crystal_density_meas' value 'NONE' was changed to
'?' -- the value is perceived as not measured.

Automatic conversion script
Id: cif_fix_values 6909 2019-04-08 15:41:33Z antanas 
;
_cod_original_sg_symbol_H-M P2(1)/c
_cod_database_code 7238847

loop_
_symmetry_equiv_pos_as_xyz
'x, y, z'
'-x, y+1/2, -z+1/2'
'-x, -y, -z'
'x, -y-1/2, z-1/2'

loop_
_atom_site_label
_atom_site_type_symbol
_atom_site_fract_x
_atom_site_fract_y
_atom_site_fract_z
_atom_site_U_iso_or_equiv
_atom_site_adp_type
_atom_site_occupancy
_atom_site_symmetry_multiplicity
_atom_site_calc_flag
_atom_site_refinement_flags
Cd1 Cd 1.0000 0.5000 1.0000 0.02027(11) Uani 1 2 d S
Cl1 Cl 0.35853(12) 1.00772(6) 0.87545(4) 0.03940(16) Uani 1 1 d .
O1 O 0.8322(2) 0.91115(15) 0.61329(9) 0.0274(3) Uani 1 1 d .
O2 O 1.1280(3) 0.75798(19) 0.67811(11) 0.0440(4) Uani 1 1 d .
O3 O 1.3386(3) 0.64093(16) 1.05062(10) 0.0333(3) Uani 1 1 d .
H3A H 1.4816 0.6079 1.0711 0.040 Uiso 1 1 d R
H3B H 1.2854 0.6901 1.0893 0.040 Uiso 1 1 d R
N1 N 0.8365(3) 0.69152(18) 0.89924(10) 0.0271(4) Uani 1 1 d .
C1 C 0.9434(4) 0.8293(2) 0.67755(13) 0.0256(4) Uani 1 1 d .
C2 C 0.8398(3) 0.8193(2) 0.76076(12) 0.0230(4) Uani 1 1 d .
C3 C 0.9222(4) 0.7111(2) 0.82467(13) 0.0266(4) Uani 1 1 d .
H3 H 1.0429 0.6492 0.8153 0.032 Uiso 1 1 calc R
C4 C 0.6667(4) 0.7828(2) 0.91294(13) 0.0288(4) Uani 1 1 d .
H4 H 0.6052 0.7706 0.9643 0.035 Uiso 1 1 calc R
C5 C 0.5801(4) 0.8944(2) 0.85323(13) 0.0266(4) Uani 1 1 d .
C6 C 0.6653(4) 0.9140(2) 0.77561(13) 0.0259(4) Uani 1 1 d .
H6 H 0.6069 0.9886 0.7347 0.031 Uiso 1 1 calc R

loop_
_atom_site_aniso_label
_atom_site_aniso_U_11
_atom_site_aniso_U_22
_atom_site_aniso_U_33
_atom_site_aniso_U_23
_atom_site_aniso_U_13
_atom_site_aniso_U_12
Cd1 0.02499(14) 0.02219(14) 0.01529(14) 0.00124(7) 0.00817(8) 0.00234(7)
Cl1 0.0455(4) 0.0408(3) 0.0355(3) 0.0026(2) 0.0169(3) 0.0172(2)
O1 0.0309(7) 0.0335(8) 0.0196(7) 0.0059(6) 0.0102(6) -0.0033(6)
O2 0.0453(9) 0.0533(11) 0.0418(9) 0.0191(8) 0.0269(8) 0.0161(8)
O3 0.0281(7) 0.0417(9) 0.0323(8) -0.0064(7) 0.0119(6) -0.0039(6)
N1 0.0352(9) 0.0282(9) 0.0202(8) 0.0052(7) 0.0112(7) 0.0044(7)
C1 0.0294(11) 0.0262(10) 0.0238(10) 0.0008(8) 0.0115(8) -0.0045(8)
C2 0.0270(10) 0.0233(10) 0.0196(9) 0.0031(8) 0.0074(8) -0.0025(8)
C3 0.0306(11) 0.0275(11) 0.0240(10) 0.0028(8) 0.0112(8) 0.0023(9)
C4 0.0369(11) 0.0316(11) 0.0219(10) 0.0040(8) 0.0145(8) 0.0025(9)
C5 0.0303(10) 0.0275(10) 0.0229(9) -0.0012(8) 0.0086(8) 0.0041(8)
C6 0.0319(11) 0.0247(10) 0.0206(9) 0.0045(8) 0.0054(8) 0.0012(8)

loop_
_atom_type_symbol
_atom_type_description
_atom_type_scat_dispersion_real
_atom_type_scat_dispersion_imag
_atom_type_scat_source
C C 0.0033 0.0016 'International Tables Vol C Tables 4.2.6.8 and 6.1.1.4'
H H 0.0000 0.0000 'International Tables Vol C Tables 4.2.6.8 and 6.1.1.4'
N N 0.0061 0.0033 'International Tables Vol C Tables 4.2.6.8 and 6.1.1.4'
O O 0.0106 0.0060 'International Tables Vol C Tables 4.2.6.8 and 6.1.1.4'
Cl Cl 0.1484 0.1585 'International Tables Vol C Tables 4.2.6.8 and 6.1.1.4'
Cd Cd -0.8075 1.2024 'International Tables Vol C Tables 4.2.6.8 and 6.1.1.4'

loop_
_geom_angle_atom_site_label_1
_geom_angle_atom_site_label_2
_geom_angle_atom_site_label_3
_geom_angle
_geom_angle_site_symmetry_1
_geom_angle_site_symmetry_3
O3 Cd1 O3 180.00(5) 3_767 .
O3 Cd1 O1 90.96(5) 3_767 2_746
O3 Cd1 O1 89.04(5) . 2_746
O3 Cd1 O1 89.04(5) 3_767 4_576
O3 Cd1 O1 90.96(5) . 4_576
O1 Cd1 O1 180.000(1) 2_746 4_576
O3 Cd1 N1 87.11(6) 3_767 3_767
O3 Cd1 N1 92.89(6) . 3_767
O1 Cd1 N1 92.18(5) 2_746 3_767
O1 Cd1 N1 87.82(5) 4_576 3_767
O3 Cd1 N1 92.89(6) 3_767 .
O3 Cd1 N1 87.11(6) . .
O1 Cd1 N1 87.82(5) 2_746 .
O1 Cd1 N1 92.18(5) 4_576 .
N1 Cd1 N1 180.000(1) 3_767 .
C1 O1 Cd1 124.06(12) . 2_756
Cd1 O3 H3A 124.2 . .
Cd1 O3 H3B 97.0 . .
H3A O3 H3B 114.4 . .
C4 N1 C3 117.92(17) . .
C4 N1 Cd1 123.95(12) . .
C3 N1 Cd1 118.12(13) . .
O2 C1 O1 125.84(17) . .
O2 C1 C2 117.66(18) . .
O1 C1 C2 116.49(17) . .
C6 C2 C3 118.59(17) . .
C6 C2 C1 122.44(17) . .
C3 C2 C1 118.97(17) . .
N1 C3 C2 123.22(18) . .
N1 C3 H3 118.4 . .
C2 C3 H3 118.4 . .
N1 C4 C5 121.92(17) . .
N1 C4 H4 119.0 . .
C5 C4 H4 119.0 . .
C4 C5 C6 120.44(18) . .
C4 C5 Cl1 119.17(14) . .
C6 C5 Cl1 120.38(15) . .
C2 C6 C5 117.90(18) . .
C2 C6 H6 121.1 . .
C5 C6 H6 121.1 . .

loop_
_geom_bond_atom_site_label_1
_geom_bond_atom_site_label_2
_geom_bond_distance
_geom_bond_site_symmetry_2
Cd1 O3 2.2913(15) 3_767
Cd1 O3 2.2913(15) .
Cd1 O1 2.3003(13) 2_746
Cd1 O1 2.3004(13) 4_576
Cd1 N1 2.3680(16) 3_767
Cd1 N1 2.3680(16) .
Cl1 C5 1.733(2) .
O1 C1 1.267(2) .
O1 Cd1 2.3003(13) 2_756
O2 C1 1.237(2) .
O3 H3A 0.8501 .
O3 H3B 0.8501 .
N1 C4 1.335(3) .
N1 C3 1.341(2) .
C1 C2 1.512(3) .
C2 C6 1.381(3) .
C2 C3 1.387(3) .
C3 H3 0.9300 .
C4 C5 1.378(3) .
C4 H4 0.9300 .
C5 C6 1.382(3) .
C6 H6 0.9300 .

loop_
_geom_torsion_atom_site_label_1
_geom_torsion_atom_site_label_2
_geom_torsion_atom_site_label_3
_geom_torsion_atom_site_label_4
_geom_torsion
_geom_torsion_site_symmetry_1
O3 Cd1 N1 C4 76.45(17) 3_767
O3 Cd1 N1 C4 -103.55(17) .
O1 Cd1 N1 C4 167.31(17) 2_746
O1 Cd1 N1 C4 -12.69(17) 4_576
O3 Cd1 N1 C3 -104.69(15) 3_767
O3 Cd1 N1 C3 75.31(15) .
O1 Cd1 N1 C3 -13.83(15) 2_746
O1 Cd1 N1 C3 166.17(15) 4_576
Cd1 O1 C1 O2 -18.4(3) 2_756
Cd1 O1 C1 C2 161.36(12) 2_756
O2 C1 C2 C6 167.1(2) .
O1 C1 C2 C6 -12.6(3) .
O2 C1 C2 C3 -13.0(3) .
O1 C1 C2 C3 167.25(19) .
C4 N1 C3 C2 -1.3(3) .
Cd1 N1 C3 C2 179.79(15) .
C6 C2 C3 N1 1.7(3) .
C1 C2 C3 N1 -178.19(19) .
C3 N1 C4 C5 -0.1(3) .
Cd1 N1 C4 C5 178.79(15) .
N1 C4 C5 C6 1.0(3) .
N1 C4 C5 Cl1 179.68(16) .
C3 C2 C6 C5 -0.7(3) .
C1 C2 C6 C5 179.14(18) .
C4 C5 C6 C2 -0.5(3) .
Cl1 C5 C6 C2 -179.21(15) .
